data_2109057
loop_
_publ_author_name
'Ragusa, Arianna C.'
'Peloquin, Andrew J.'
'Shahani, Marjan M.'
'Dowling, Keri N.'
'Golen, James A.'
'McMillen, Colin D.'
'Rabinovich, Daniel'
'Pennington, William T.'

_publ_section_title
;
 Heterocyclic 1,3-diazepine-based thiones and selones as versatile
 halogen-bond acceptors
;
_journal_coeditor_code RM5061
_journal_issue 5
_journal_name_full 'Acta Crystallographica Section B'
_journal_page_first
;
;
_journal_paper_doi 10.1107/S2052520622008150
_journal_volume 78
_journal_year 2022
_chemical_formula_moiety 'C6 F4 I2, C23 H30 N2 S'
_chemical_formula_sum 'C29 H30 F4 I2 N2 S'
_chemical_formula_weight 768.41
_space_group_crystal_system orthorhombic
_space_group_IT_number 19
_space_group_name_Hall 'P 2ac 2ab'
_space_group_name_H-M_alt 'P 21 21 21'
_atom_sites_solution_hydrogens geom
_atom_sites_solution_primary dual
_atom_sites_solution_secondary difmap
_audit_creation_date 2021-11-01
_audit_creation_method
;
Olex2 1.5
(compiled 2021.10.07 svn.r9718050b for OlexSys, GUI svn.r6410)
;
_cell_angle_alpha 90
_cell_angle_beta 90
_cell_angle_gamma 90
_cell_formula_units_Z 4
_cell_length_a 8.2080(2)
_cell_length_b 12.9974(2)
_cell_length_c 27.2463(5)
_cell_measurement_reflns_used 9581
_cell_measurement_temperature 100.0
_cell_measurement_theta_max 27.89
_cell_measurement_theta_min 2.59
_cell_volume 2906.71(10)
_computing_cell_refinement 'SAINT V8.38A (Bruker AXS Inc., 2017)'
_computing_data_collection 'APEX3 v2017.3-0 (Bruker AXS Inc., 2017)'
_computing_data_reduction 'SAINT V8.38A (Bruker AXS Inc., 2017)'
_computing_molecular_graphics 'Mercury (Macrae <i>et al.</i>, 2008)'
_computing_publication_material 'Olex2 1.5 (Dolomanov <i>et al.</i>, 2009)'
_computing_structure_refinement 'SHELXL 2018/3 (Sheldrick, 2015<i>b</i>)'
_computing_structure_solution 'SHELXT 2018/2 (Sheldrick, 2015<i>a</i>)'
_diffrn_ambient_temperature 100.0
_diffrn_measured_fraction_theta_full 0.998
_diffrn_measured_fraction_theta_max 0.998
_diffrn_measurement_device_type 'Bruker D8 Venture Photon 2'
_diffrn_measurement_method '\f and \w scans'
_diffrn_radiation_type MoK\a
_diffrn_radiation_wavelength 0.71073
_diffrn_reflns_av_R_equivalents 0.0480
_diffrn_reflns_av_unetI/netI 0.0410
_diffrn_reflns_Laue_measured_fraction_full 0.998
_diffrn_reflns_Laue_measured_fraction_max 0.998
_diffrn_reflns_limit_h_max 10
_diffrn_reflns_limit_h_min -10
_diffrn_reflns_limit_k_max 17
_diffrn_reflns_limit_k_min -16
_diffrn_reflns_limit_l_max 31
_diffrn_reflns_limit_l_min -35
_diffrn_reflns_number 28002
_diffrn_reflns_point_group_measured_fraction_full 0.999
_diffrn_reflns_point_group_measured_fraction_max 0.998
_diffrn_reflns_theta_full 25.242
_diffrn_reflns_theta_max 27.893
_diffrn_reflns_theta_min 2.166
_diffrn_source 'Incoatec I\mS'
_diffrn_source_current 1.0
_diffrn_source_power 0.05
_diffrn_source_voltage 50.0
_diffrn_standards_number 0
_exptl_absorpt_coefficient_mu 2.283
_exptl_absorpt_correction_T_max 0.7456
_exptl_absorpt_correction_T_min 0.6759
_exptl_absorpt_correction_type multi-scan
_exptl_absorpt_process_details 'SADABS v2016/2 (Bruker AXS Inc., 2017)'
_exptl_crystal_colour colourless
_exptl_crystal_colour_primary colourless
_exptl_crystal_density_diffrn 1.756
_exptl_crystal_density_meas ?
_exptl_crystal_density_method 'not measured'
_exptl_crystal_description plate
_exptl_crystal_F_000 1504
_exptl_crystal_size_max 0.151
_exptl_crystal_size_mid 0.144
_exptl_crystal_size_min 0.062
_exptl_transmission_factor_max 'not measured'
_exptl_transmission_factor_min 'not measured'
_refine_diff_density_max 1.192
_refine_diff_density_min -1.174
_refine_diff_density_rms 0.098
_refine_ls_abs_structure_details
;
 Flack x determined using 2576 quotients [(I+)-(I-)]/[(I+)+(I-)]
 (Parsons, Flack and Wagner, Acta Cryst. B69 (2013) 249-259).
;
_refine_ls_abs_structure_Flack -0.034(12)
_refine_ls_extinction_method none
_refine_ls_goodness_of_fit_ref 1.094
_refine_ls_hydrogen_treatment constr
_refine_ls_matrix_type full
_refine_ls_number_parameters 386
_refine_ls_number_reflns 6938
_refine_ls_number_restraints 96
_refine_ls_restrained_S_all 1.110
_refine_ls_R_factor_all 0.0381
_refine_ls_R_factor_gt 0.0313
_refine_ls_shift/su_max 0.003
_refine_ls_shift/su_mean 0.000
_refine_ls_structure_factor_coef Fsqd
_refine_ls_weighting_details 'w=1/[\s^2^(Fo^2^)+4.5084P] where P=(Fo^2^+2Fc^2^)/3'
_refine_ls_weighting_scheme calc
_refine_ls_wR_factor_gt 0.0600
_refine_ls_wR_factor_ref 0.0646
_reflns_Friedel_coverage 0.770
_reflns_Friedel_fraction_full 1.000
_reflns_Friedel_fraction_max 0.997
_reflns_number_gt 6327
_reflns_number_total 6938
_reflns_threshold_expression 'I > 2\s(I)'
_cod_data_source_file rm5061sup1.cif
_cod_data_source_block SDiazMesS_13F4DIB
_cod_depositor_comments
;
The following automatic conversions were performed:

data item '_exptl_crystal_density_meas' value 'not measured' was
changed to '?' -- the value is perceived as not measured.

Automatic conversion script
Id: cif_fix_values 7556 2019-12-06 15:28:31Z antanas 
;
_cod_database_code 2109057
_shelx_shelxl_version_number 2016/6
_shelx_space_group_comment
;
The symmetry employed for this shelxl refinement is uniquely defined
by the following loop, which should always be used as a source of
symmetry information in preference to the above space-group names.
They are only intended as comments.
;
_shelx_estimated_absorpt_t_max 0.871
_shelx_estimated_absorpt_t_min 0.724
_olex2_refinement_description
;
1. Fixed Uiso
 At 1.2 times of:
  All C(H) groups, All C(H,H) groups
 At 1.5 times of:
  All C(H,H,H) groups
2. Uiso/Uaniso restraints and constraints
C2 \\sim C3 \\sim C4 \\sim C5 \\sim C2B \\sim C3B \\sim C4B \\sim C5B: within
2A with sigma of 0.01 and sigma for terminal atoms of 0.02 within 2A
Uanis(C23) \\sim Ueq: with sigma of 0.003 and sigma for terminal atoms of 0.006
3. Others
 Sof(C2B)=Sof(H2BA)=Sof(H2BB)=Sof(C3B)=Sof(H3BA)=Sof(H3BB)=Sof(C4B)=Sof(H4BA)=
 Sof(H4BB)=Sof(C5B)=Sof(H5BA)=Sof(H5BB)=1-FVAR(1)
 Sof(C2)=Sof(H2A)=Sof(H2B)=Sof(C3)=Sof(H3A)=Sof(H3B)=Sof(C4)=Sof(H4A)=Sof(H4B)=
 Sof(C5)=Sof(H5A)=Sof(H5B)=FVAR(1)
4.a Secondary CH2 refined with riding coordinates:
 C2(H2A,H2B), C3(H3A,H3B), C4(H4A,H4B), C5(H5A,H5B), C2B(H2BA,H2BB), C3B(H3BA,
 H3BB), C4B(H4BA,H4BB), C5B(H5BA,H5BB)
4.b Aromatic/amide H refined with riding coordinates:
 C8(H8), C10(H10), C17(H17), C19(H19)
4.c Idealised Me refined as rotating group:
 C12(H12A,H12B,H12C), C13(H13A,H13B,H13C), C14(H14A,H14B,H14C), C21(H21A,H21B,
 H21C), C22(H22A,H22B,H22C), C23(H23A,H23B,H23C)
;
_olex2_submission_special_instructions 'No special instructions were received'

loop_
_space_group_symop_operation_xyz
'x, y, z'
'-x+1/2, -y, z+1/2'
'-x, y+1/2, -z+1/2'
'x+1/2, -y+1/2, -z'

loop_
_atom_site_label
_atom_site_type_symbol
_atom_site_fract_x
_atom_site_fract_y
_atom_site_fract_z
_atom_site_U_iso_or_equiv
_atom_site_adp_type
_atom_site_occupancy
_atom_site_site_symmetry_order
_atom_site_calc_flag
_atom_site_refinement_flags_posn
_atom_site_refinement_flags_adp
_atom_site_refinement_flags_occupancy
_atom_site_disorder_assembly
_atom_site_disorder_group
I1 I 0.72165(5) 0.71205(3) 0.36743(2) 0.03059(9) Uani 1 1 d . . . . .
I2 I 0.28742(5) 0.44799(3) 0.23911(2) 0.02999(9) Uani 1 1 d . . . . .
S1 S 0.38379(16) 0.55747(11) 0.62884(5) 0.0240(3) Uani 1 1 d . . . . .
F1 F 0.4971(4) 0.6342(2) 0.28025(13) 0.0298(7) Uani 1 1 d . . . . .
F2 F 0.3666(5) 0.2966(3) 0.32949(15) 0.0427(9) Uani 1 1 d . . . . .
F3 F 0.5470(5) 0.3215(3) 0.41109(15) 0.0463(10) Uani 1 1 d . . . . .
F4 F 0.6986(5) 0.5001(3) 0.42899(12) 0.0389(9) Uani 1 1 d . . . . .
N1 N 0.7080(6) 0.5521(3) 0.63944(18) 0.0288(10) Uani 1 1 d . . . . .
N2 N 0.6053(7) 0.5177(6) 0.5619(2) 0.058(2) Uani 1 1 d . . . . .
C1 C 0.5786(7) 0.5417(4) 0.6089(2) 0.0233(12) Uani 1 1 d . . . . .
C2 C 0.8852(14) 0.5164(10) 0.6369(5) 0.030(2) Uani 0.510(7) 1 d . U P A 1
H2A H 0.917659 0.487585 0.669107 0.036 Uiso 0.510(7) 1 calc R U P A 1
H2B H 0.956323 0.576191 0.629945 0.036 Uiso 0.510(7) 1 calc R U P A 1
C3 C 0.9092(18) 0.4348(12) 0.5970(6) 0.031(3) Uani 0.510(7) 1 d . U P A 1
H3A H 1.015656 0.400442 0.601853 0.037 Uiso 0.510(7) 1 calc R U P A 1
H3B H 0.822798 0.381987 0.599927 0.037 Uiso 0.510(7) 1 calc R U P A 1
C4 C 0.9034(14) 0.4823(9) 0.5461(4) 0.027(2) Uani 0.510(7) 1 d . U P A 1
H4A H 1.012990 0.508179 0.537313 0.032 Uiso 0.510(7) 1 calc R U P A 1
H4B H 0.872475 0.428972 0.521937 0.032 Uiso 0.510(7) 1 calc R U P A 1
C5 C 0.7836(16) 0.5690(8) 0.5439(4) 0.030(2) Uani 0.510(7) 1 d . U P A 1
H5A H 0.775333 0.596302 0.510067 0.035 Uiso 0.510(7) 1 calc R U P A 1
H5B H 0.816622 0.625470 0.566135 0.035 Uiso 0.510(7) 1 calc R U P A 1
C2B C 0.8708(13) 0.5653(10) 0.6136(5) 0.024(2) Uani 0.490(7) 1 d . U P A 2
H2BA H 0.853487 0.599897 0.581682 0.028 Uiso 0.490(7) 1 calc R U P A 2
H2BB H 0.942581 0.609549 0.633787 0.028 Uiso 0.490(7) 1 calc R U P A 2
C3B C 0.9516(18) 0.4642(12) 0.6054(6) 0.030(3) Uani 0.490(7) 1 d . U P A 2
H3BA H 0.982292 0.433786 0.637347 0.036 Uiso 0.490(7) 1 calc R U P A 2
H3BB H 1.052396 0.474594 0.586036 0.036 Uiso 0.490(7) 1 calc R U P A 2
C4B C 0.8362(15) 0.3886(10) 0.5774(5) 0.032(2) Uani 0.490(7) 1 d . U P A 2
H4BA H 0.902446 0.335138 0.560865 0.038 Uiso 0.490(7) 1 calc R U P A 2
H4BB H 0.763823 0.353813 0.601234 0.038 Uiso 0.490(7) 1 calc R U P A 2
C5B C 0.7367(14) 0.4419(9) 0.5407(4) 0.028(2) Uani 0.490(7) 1 d . U P A 2
H5BA H 0.680560 0.389637 0.520424 0.033 Uiso 0.490(7) 1 calc R U P A 2
H5BB H 0.810095 0.481192 0.518833 0.033 Uiso 0.490(7) 1 calc R U P A 2
C6 C 0.6830(6) 0.5884(4) 0.6890(2) 0.0253(12) Uani 1 1 d . . . . .
C7 C 0.6641(6) 0.5181(4) 0.7277(2) 0.0268(13) Uani 1 1 d . . . . .
C8 C 0.6443(7) 0.5562(4) 0.7747(2) 0.0264(12) Uani 1 1 d . . . . .
H8 H 0.629387 0.509315 0.801016 0.032 Uiso 1 1 calc R U . . .
C9 C 0.6455(7) 0.6609(4) 0.7845(2) 0.0250(12) Uani 1 1 d . . . . .
C10 C 0.6681(6) 0.7292(4) 0.7457(2) 0.0225(11) Uani 1 1 d . . . . .
H10 H 0.671676 0.801041 0.752120 0.027 Uiso 1 1 calc R U . . .
C11 C 0.6856(6) 0.6944(4) 0.6979(2) 0.0238(12) Uani 1 1 d . . . . .
C12 C 0.6601(8) 0.4038(4) 0.7170(3) 0.0384(16) Uani 1 1 d . . . . .
H12A H 0.634878 0.366094 0.747192 0.058 Uiso 1 1 calc R U . . .
H12B H 0.766637 0.381772 0.704549 0.058 Uiso 1 1 calc R U . . .
H12C H 0.576350 0.389436 0.692283 0.058 Uiso 1 1 calc R U . . .
C13 C 0.6139(8) 0.7015(5) 0.8355(2) 0.0331(13) Uani 1 1 d . . . . .
H13A H 0.498515 0.719717 0.838755 0.050 Uiso 1 1 calc R U . . .
H13B H 0.681079 0.762621 0.841258 0.050 Uiso 1 1 calc R U . . .
H13C H 0.641479 0.648420 0.859691 0.050 Uiso 1 1 calc R U . . .
C14 C 0.7039(8) 0.7698(4) 0.6561(2) 0.0270(11) Uani 1 1 d . . . . .
H14A H 0.684578 0.839749 0.668227 0.040 Uiso 1 1 calc R U . . .
H14B H 0.624609 0.753501 0.630401 0.040 Uiso 1 1 calc R U . . .
H14C H 0.814380 0.765075 0.642694 0.040 Uiso 1 1 calc R U . . .
C15 C 0.4722(8) 0.5122(5) 0.5274(2) 0.0359(16) Uani 1 1 d . . . . .
C16 C 0.4306(7) 0.6010(5) 0.5012(2) 0.0271(12) Uani 1 1 d . . . . .
C17 C 0.3094(7) 0.5933(4) 0.4660(2) 0.0247(12) Uani 1 1 d . . . . .
H17 H 0.280361 0.652823 0.447691 0.030 Uiso 1 1 calc R U . . .
C18 C 0.2287(9) 0.5011(4) 0.45642(19) 0.0318(13) Uani 1 1 d . . . . .
C19 C 0.2730(14) 0.4165(4) 0.4837(2) 0.060(3) Uani 1 1 d . . . . .
H19 H 0.218225 0.353156 0.478079 0.072 Uiso 1 1 calc R U . . .
C20 C 0.3945(14) 0.4200(5) 0.5190(2) 0.064(3) Uani 1 1 d . . . . .
C21 C 0.5113(10) 0.7025(6) 0.5113(3) 0.061(3) Uani 1 1 d . . . . .
H21A H 0.622371 0.701617 0.498051 0.091 Uiso 1 1 calc R U . . .
H21B H 0.515298 0.714420 0.546756 0.091 Uiso 1 1 calc R U . . .
H21C H 0.449006 0.757707 0.495524 0.091 Uiso 1 1 calc R U . . .
C22 C 0.1001(9) 0.4945(6) 0.4175(3) 0.0475(19) Uani 1 1 d . . . . .
H22A H 0.151699 0.482333 0.385559 0.071 Uiso 1 1 calc R U . . .
H22B H 0.038801 0.559110 0.416410 0.071 Uiso 1 1 calc R U . . .
H22C H 0.025815 0.437585 0.425006 0.071 Uiso 1 1 calc R U . . .
C23 C 0.4338(18) 0.3246(7) 0.5483(4) 0.098(4) Uani 1 1 d . U . . .
H23A H 0.406654 0.336193 0.582895 0.148 Uiso 1 1 calc R U . . .
H23B H 0.550209 0.309059 0.545316 0.148 Uiso 1 1 calc R U . . .
H23C H 0.370026 0.266516 0.535742 0.148 Uiso 1 1 calc R U . . .
C24 C 0.5972(7) 0.5728(4) 0.3551(2) 0.0256(12) Uani 1 1 d . . . . .
C25 C 0.5066(7) 0.5573(4) 0.3129(2) 0.0257(11) Uani 1 1 d . . . . .
C26 C 0.4261(7) 0.4664(4) 0.3028(2) 0.0254(12) Uani 1 1 d . . . . .
C27 C 0.4402(7) 0.3877(4) 0.3370(2) 0.0289(13) Uani 1 1 d . . . . .
C28 C 0.5315(8) 0.3993(5) 0.3790(2) 0.0331(14) Uani 1 1 d . . . . .
C29 C 0.6091(7) 0.4919(5) 0.3880(2) 0.0299(13) Uani 1 1 d . . . . .

loop_
_atom_site_aniso_label
_atom_site_aniso_U_11
_atom_site_aniso_U_22
_atom_site_aniso_U_33
_atom_site_aniso_U_23
_atom_site_aniso_U_13
_atom_site_aniso_U_12
I1 0.01829(15) 0.03687(18) 0.03661(19) -0.01513(16) -0.00186(18) -0.00262(16)
I2 0.02082(16) 0.03148(17) 0.03767(19) -0.00969(15) -0.00479(18) -0.00311(16)
S1 0.0176(6) 0.0285(6) 0.0259(6) -0.0071(6) 0.0054(5) -0.0019(5)
F1 0.0252(18) 0.0272(16) 0.0371(19) -0.0017(14) -0.0047(15) -0.0005(14)
F2 0.041(2) 0.0337(19) 0.054(2) -0.0026(18) -0.0010(19) -0.0142(17)
F3 0.046(2) 0.052(2) 0.040(2) 0.0146(18) 0.004(2) -0.0082(19)
F4 0.029(2) 0.065(2) 0.0229(16) -0.0071(15) 0.0019(17) -0.0045(19)
N1 0.017(2) 0.023(2) 0.046(3) -0.013(2) 0.006(2) 0.001(2)
N2 0.031(3) 0.124(6) 0.018(3) 0.018(3) 0.008(2) 0.048(4)
C1 0.023(3) 0.019(3) 0.027(3) 0.010(2) 0.007(2) 0.010(2)
C2 0.018(5) 0.042(6) 0.030(5) -0.007(5) -0.002(5) 0.006(4)
C3 0.019(5) 0.038(6) 0.034(5) -0.006(5) -0.001(5) 0.007(4)
C4 0.018(4) 0.037(5) 0.025(4) -0.008(4) 0.001(4) 0.004(4)
C5 0.026(5) 0.038(5) 0.024(5) -0.005(4) 0.002(5) -0.001(5)
C2B 0.010(4) 0.038(6) 0.023(5) -0.006(5) -0.001(4) 0.001(4)
C3B 0.018(5) 0.043(6) 0.031(5) -0.011(5) -0.005(4) 0.006(4)
C4B 0.023(5) 0.038(5) 0.035(5) -0.010(4) -0.005(4) 0.008(4)
C5B 0.023(5) 0.034(5) 0.025(4) -0.017(4) -0.004(4) 0.011(4)
C6 0.017(3) 0.024(3) 0.035(3) -0.010(2) 0.000(2) 0.002(2)
C7 0.015(2) 0.018(2) 0.047(4) 0.002(2) -0.005(2) -0.0013(19)
C8 0.021(3) 0.023(3) 0.035(3) 0.011(2) -0.004(2) 0.002(2)
C9 0.017(3) 0.026(3) 0.032(3) 0.000(2) -0.003(2) 0.002(2)
C10 0.018(2) 0.017(2) 0.032(3) 0.001(2) -0.001(2) -0.0024(18)
C11 0.015(3) 0.023(3) 0.033(3) -0.004(2) 0.000(2) -0.0048(19)
C12 0.032(3) 0.020(3) 0.064(5) 0.000(3) -0.007(3) -0.001(2)
C13 0.033(3) 0.035(3) 0.031(3) 0.005(3) -0.006(3) 0.003(3)
C14 0.026(3) 0.022(2) 0.033(3) -0.001(2) 0.002(3) -0.007(2)
C15 0.039(4) 0.054(4) 0.015(3) 0.010(3) 0.009(3) 0.031(3)
C16 0.019(3) 0.041(3) 0.021(3) 0.011(3) 0.002(2) -0.001(2)
C17 0.024(3) 0.025(2) 0.025(3) 0.003(2) 0.000(2) 0.004(2)
C18 0.041(4) 0.034(3) 0.021(2) -0.003(2) 0.009(3) -0.004(3)
C19 0.133(9) 0.026(3) 0.020(3) -0.002(2) 0.012(5) -0.014(4)
C20 0.146(9) 0.027(3) 0.017(3) -0.001(3) 0.009(4) 0.035(4)
C21 0.062(5) 0.084(6) 0.035(4) 0.030(4) -0.021(4) -0.051(5)
C22 0.042(4) 0.064(5) 0.036(4) -0.012(3) 0.004(3) -0.022(4)
C23 0.175(8) 0.061(5) 0.060(5) 0.009(4) -0.008(6) 0.040(5)
C24 0.016(2) 0.026(3) 0.034(3) -0.012(2) 0.003(2) -0.002(2)
C25 0.019(3) 0.028(3) 0.030(3) -0.005(2) 0.002(2) 0.000(2)
C26 0.018(3) 0.029(3) 0.029(3) -0.007(2) 0.000(2) 0.000(2)
C27 0.017(3) 0.030(3) 0.040(3) -0.008(3) 0.003(3) -0.007(2)
C28 0.032(3) 0.041(3) 0.026(3) 0.003(3) 0.004(3) -0.006(3)
C29 0.019(3) 0.046(4) 0.024(3) -0.007(3) 0.001(2) 0.000(2)

loop_
_atom_type_symbol
_atom_type_description
_atom_type_scat_dispersion_real
_atom_type_scat_dispersion_imag
_atom_type_scat_source
C C 0.0033 0.0016 'International Tables Vol C Tables 4.2.6.8 and 6.1.1.4'
H H 0.0000 0.0000 'International Tables Vol C Tables 4.2.6.8 and 6.1.1.4'
F F 0.0171 0.0103 'International Tables Vol C Tables 4.2.6.8 and 6.1.1.4'
I I -0.4742 1.8119 'International Tables Vol C Tables 4.2.6.8 and 6.1.1.4'
N N 0.0061 0.0033 'International Tables Vol C Tables 4.2.6.8 and 6.1.1.4'
S S 0.1246 0.1234 'International Tables Vol C Tables 4.2.6.8 and 6.1.1.4'

loop_
_geom_angle_atom_site_label_1
_geom_angle_atom_site_label_2
_geom_angle_atom_site_label_3
_geom_angle
_geom_angle_site_symmetry_1
_geom_angle_site_symmetry_3
_geom_angle_publ_flag
C1 N1 C2 133.5(6) . . ?
C1 N1 C2B 114.6(6) . . ?
C1 N1 C6 119.6(5) . . ?
C6 N1 C2 106.0(6) . . ?
C6 N1 C2B 121.4(6) . . ?
C1 N2 C5 109.2(7) . . ?
C1 N2 C5B 127.6(6) . . ?
C1 N2 C15 120.7(5) . . ?
C15 N2 C5 119.3(6) . . ?
C15 N2 C5B 104.5(6) . . ?
N1 C1 S1 121.9(4) . . ?
N2 C1 S1 119.2(5) . . ?
N2 C1 N1 118.9(5) . . ?
N1 C2 H2A 109.4 . . ?
N1 C2 H2B 109.4 . . ?
N1 C2 C3 111.4(10) . . ?
H2A C2 H2B 108.0 . . ?
C3 C2 H2A 109.4 . . ?
C3 C2 H2B 109.4 . . ?
C2 C3 H3A 109.4 . . ?
C2 C3 H3B 109.4 . . ?
H3A C3 H3B 108.0 . . ?
C4 C3 C2 111.2(12) . . ?
C4 C3 H3A 109.4 . . ?
C4 C3 H3B 109.4 . . ?
C3 C4 H4A 109.4 . . ?
C3 C4 H4B 109.4 . . ?
H4A C4 H4B 108.0 . . ?
C5 C4 C3 111.4(10) . . ?
C5 C4 H4A 109.4 . . ?
C5 C4 H4B 109.4 . . ?
N2 C5 H5A 110.7 . . ?
N2 C5 H5B 110.7 . . ?
C4 C5 N2 105.2(8) . . ?
C4 C5 H5A 110.7 . . ?
C4 C5 H5B 110.7 . . ?
H5A C5 H5B 108.8 . . ?
N1 C2B H2BA 109.4 . . ?
N1 C2B H2BB 109.4 . . ?
H2BA C2B H2BB 108.0 . . ?
C3B C2B N1 111.3(10) . . ?
C3B C2B H2BA 109.4 . . ?
C3B C2B H2BB 109.4 . . ?
C2B C3B H3BA 109.4 . . ?
C2B C3B H3BB 109.4 . . ?
C2B C3B C4B 111.0(11) . . ?
H3BA C3B H3BB 108.0 . . ?
C4B C3B H3BA 109.4 . . ?
C4B C3B H3BB 109.4 . . ?
C3B C4B H4BA 109.2 . . ?
C3B C4B H4BB 109.2 . . ?
H4BA C4B H4BB 107.9 . . ?
C5B C4B C3B 111.9(11) . . ?
C5B C4B H4BA 109.2 . . ?
C5B C4B H4BB 109.2 . . ?
N2 C5B H5BA 108.4 . . ?
N2 C5B H5BB 108.4 . . ?
C4B C5B N2 115.5(8) . . ?
C4B C5B H5BA 108.4 . . ?
C4B C5B H5BB 108.4 . . ?
H5BA C5B H5BB 107.5 . . ?
C7 C6 N1 120.3(5) . . ?
C11 C6 N1 118.7(5) . . ?
C11 C6 C7 121.0(5) . . ?
C6 C7 C12 119.9(6) . . ?
C8 C7 C6 118.3(5) . . ?
C8 C7 C12 121.8(5) . . ?
C7 C8 H8 119.0 . . ?
C7 C8 C9 122.0(5) . . ?
C9 C8 H8 119.0 . . ?
C8 C9 C10 118.8(5) . . ?
C8 C9 C13 121.3(5) . . ?
C10 C9 C13 119.9(5) . . ?
C9 C10 H10 119.4 . . ?
C11 C10 C9 121.2(5) . . ?
C11 C10 H10 119.4 . . ?
C6 C11 C14 120.7(5) . . ?
C10 C11 C6 118.8(5) . . ?
C10 C11 C14 120.4(4) . . ?
C7 C12 H12A 109.5 . . ?
C7 C12 H12B 109.5 . . ?
C7 C12 H12C 109.5 . . ?
H12A C12 H12B 109.5 . . ?
H12A C12 H12C 109.5 . . ?
H12B C12 H12C 109.5 . . ?
C9 C13 H13A 109.5 . . ?
C9 C13 H13B 109.5 . . ?
C9 C13 H13C 109.5 . . ?
H13A C13 H13B 109.5 . . ?
H13A C13 H13C 109.5 . . ?
H13B C13 H13C 109.5 . . ?
C11 C14 H14A 109.5 . . ?
C11 C14 H14B 109.5 . . ?
C11 C14 H14C 109.5 . . ?
H14A C14 H14B 109.5 . . ?
H14A C14 H14C 109.5 . . ?
H14B C14 H14C 109.5 . . ?
C16 C15 N2 118.5(7) . . ?
C20 C15 N2 120.1(6) . . ?
C20 C15 C16 121.3(6) . . ?
C15 C16 C21 121.6(6) . . ?
C17 C16 C15 117.9(6) . . ?
C17 C16 C21 120.4(5) . . ?
C16 C17 H17 118.9 . . ?
C16 C17 C18 122.2(5) . . ?
C18 C17 H17 118.9 . . ?
C17 C18 C22 121.1(5) . . ?
C19 C18 C17 117.5(6) . . ?
C19 C18 C22 121.5(6) . . ?
C18 C19 H19 118.7 . . ?
C18 C19 C20 122.6(7) . . ?
C20 C19 H19 118.7 . . ?
C15 C20 C19 118.5(6) . . ?
C15 C20 C23 121.8(9) . . ?
C19 C20 C23 119.6(9) . . ?
C16 C21 H21A 109.5 . . ?
C16 C21 H21B 109.5 . . ?
C16 C21 H21C 109.5 . . ?
H21A C21 H21B 109.5 . . ?
H21A C21 H21C 109.5 . . ?
H21B C21 H21C 109.5 . . ?
C18 C22 H22A 109.5 . . ?
C18 C22 H22B 109.5 . . ?
C18 C22 H22C 109.5 . . ?
H22A C22 H22B 109.5 . . ?
H22A C22 H22C 109.5 . . ?
H22B C22 H22C 109.5 . . ?
C20 C23 H23A 109.5 . . ?
C20 C23 H23B 109.5 . . ?
C20 C23 H23C 109.5 . . ?
H23A C23 H23B 109.5 . . ?
H23A C23 H23C 109.5 . . ?
H23B C23 H23C 109.5 . . ?
C25 C24 I1 121.2(4) . . ?
C25 C24 C29 117.8(5) . . ?
C29 C24 I1 121.0(4) . . ?
F1 C25 C24 118.3(5) . . ?
F1 C25 C26 118.5(5) . . ?
C26 C25 C24 123.1(5) . . ?
C25 C26 I2 121.6(4) . . ?
C25 C26 C27 117.2(5) . . ?
C27 C26 I2 121.2(4) . . ?
F2 C27 C26 120.7(5) . . ?
F2 C27 C28 117.8(6) . . ?
C28 C27 C26 121.5(5) . . ?
F3 C28 C27 120.6(6) . . ?
F3 C28 C29 119.8(6) . . ?
C27 C28 C29 119.6(6) . . ?
F4 C29 C24 121.1(5) . . ?
F4 C29 C28 118.0(6) . . ?
C28 C29 C24 120.8(6) . . ?

loop_
_geom_bond_atom_site_label_1
_geom_bond_atom_site_label_2
_geom_bond_distance
_geom_bond_site_symmetry_2
_geom_bond_publ_flag
I1 C24 2.106(5) . ?
I2 C26 2.090(6) . ?
S1 C1 1.701(6) . ?
F1 C25 1.340(7) . ?
F2 C27 1.345(6) . ?
F3 C28 1.343(7) . ?
F4 C29 1.340(7) . ?
N1 C1 1.355(7) . ?
N1 C2 1.528(12) . ?
N1 C2B 1.520(12) . ?
N1 C6 1.446(7) . ?
N2 C1 1.338(8) . ?
N2 C5 1.682(14) . ?
N2 C5B 1.570(11) . ?
N2 C15 1.442(9) . ?
C2 H2A 0.9900 . ?
C2 H2B 0.9900 . ?
C2 C3 1.532(18) . ?
C3 H3A 0.9900 . ?
C3 H3B 0.9900 . ?
C3 C4 1.519(19) . ?
C4 H4A 0.9900 . ?
C4 H4B 0.9900 . ?
C4 C5 1.496(15) . ?
C5 H5A 0.9900 . ?
C5 H5B 0.9900 . ?
C2B H2BA 0.9900 . ?
C2B H2BB 0.9900 . ?
C2B C3B 1.489(19) . ?
C3B H3BA 0.9900 . ?
C3B H3BB 0.9900 . ?
C3B C4B 1.564(18) . ?
C4B H4BA 0.9900 . ?
C4B H4BB 0.9900 . ?
C4B C5B 1.464(16) . ?
C5B H5BA 0.9900 . ?
C5B H5BB 0.9900 . ?
C6 C7 1.403(8) . ?
C6 C11 1.398(7) . ?
C7 C8 1.383(8) . ?
C7 C12 1.514(7) . ?
C8 H8 0.9500 . ?
C8 C9 1.386(8) . ?
C9 C10 1.393(8) . ?
C9 C13 1.511(8) . ?
C10 H10 0.9500 . ?
C10 C11 1.386(8) . ?
C11 C14 1.509(7) . ?
C12 H12A 0.9800 . ?
C12 H12B 0.9800 . ?
C12 H12C 0.9800 . ?
C13 H13A 0.9800 . ?
C13 H13B 0.9800 . ?
C13 H13C 0.9800 . ?
C14 H14A 0.9800 . ?
C14 H14B 0.9800 . ?
C14 H14C 0.9800 . ?
C15 C16 1.399(8) . ?
C15 C20 1.378(11) . ?
C16 C17 1.387(8) . ?
C16 C21 1.501(9) . ?
C17 H17 0.9500 . ?
C17 C18 1.394(8) . ?
C18 C19 1.376(9) . ?
C18 C22 1.499(10) . ?
C19 H19 0.9500 . ?
C19 C20 1.386(13) . ?
C20 C23 1.510(10) . ?
C21 H21A 0.9800 . ?
C21 H21B 0.9800 . ?
C21 H21C 0.9800 . ?
C22 H22A 0.9800 . ?
C22 H22B 0.9800 . ?
C22 H22C 0.9800 . ?
C23 H23A 0.9800 . ?
C23 H23B 0.9800 . ?
C23 H23C 0.9800 . ?
C24 C25 1.385(8) . ?
C24 C29 1.385(8) . ?
C25 C26 1.381(8) . ?
C26 C27 1.388(8) . ?
C27 C28 1.378(9) . ?
C28 C29 1.383(8) . ?

loop_
_geom_hbond_atom_site_label_D
_geom_hbond_atom_site_label_H
_geom_hbond_atom_site_label_A
_geom_hbond_distance_DH
_geom_hbond_distance_HA
_geom_hbond_distance_DA
_geom_hbond_angle_DHA
_geom_hbond_site_symmetry_A
C2 H2A I2 0.99 3.19 3.897(12) 129.3 2_665
C5 H5A F4 0.99 2.62 3.330(11) 129.1 .
C2B H2BB I1 0.99 3.26 4.115(12) 145.7 4_566
C4B H4BA F3 0.99 2.48 3.247(13) 134.4 4_556
C5B H5BB F4 0.99 2.62 3.153(12) 113.5 .

loop_
_geom_torsion_atom_site_label_1
_geom_torsion_atom_site_label_2
_geom_torsion_atom_site_label_3
_geom_torsion_atom_site_label_4
_geom_torsion
_geom_torsion_site_symmetry_1
_geom_torsion_site_symmetry_2
_geom_torsion_site_symmetry_3
_geom_torsion_site_symmetry_4
_geom_torsion_publ_flag
I1 C24 C25 F1 -1.4(7) . . . . ?
I1 C24 C25 C26 178.5(4) . . . . ?
I1 C24 C29 F4 0.8(8) . . . . ?
I1 C24 C29 C28 -177.8(4) . . . . ?
I2 C26 C27 F2 1.0(8) . . . . ?
I2 C26 C27 C28 179.9(5) . . . . ?
F1 C25 C26 I2 -1.3(7) . . . . ?
F1 C25 C26 C27 179.1(5) . . . . ?
F2 C27 C28 F3 0.5(9) . . . . ?
F2 C27 C28 C29 -180.0(5) . . . . ?
F3 C28 C29 F4 0.3(9) . . . . ?
F3 C28 C29 C24 179.0(5) . . . . ?
N1 C2 C3 C4 73.6(13) . . . . ?
N1 C2B C3B C4B 54.3(15) . . . . ?
N1 C6 C7 C8 178.5(5) . . . . ?
N1 C6 C7 C12 -3.5(8) . . . . ?
N1 C6 C11 C10 -177.5(5) . . . . ?
N1 C6 C11 C14 3.7(8) . . . . ?
N2 C15 C16 C17 176.0(5) . . . . ?
N2 C15 C16 C21 -5.2(9) . . . . ?
N2 C15 C20 C19 -176.5(7) . . . . ?
N2 C15 C20 C23 5.8(12) . . . . ?
C1 N1 C2 C3 -14.5(16) . . . . ?
C1 N1 C2B C3B -91.1(11) . . . . ?
C1 N1 C6 C7 94.5(6) . . . . ?
C1 N1 C6 C11 -88.4(6) . . . . ?
C1 N2 C5 C4 100.0(8) . . . . ?
C1 N2 C5B C4B 2.8(15) . . . . ?
C1 N2 C15 C16 91.0(8) . . . . ?
C1 N2 C15 C20 -92.4(9) . . . . ?
C2 N1 C1 S1 160.8(8) . . . . ?
C2 N1 C1 N2 -18.8(12) . . . . ?
C2 N1 C6 C7 -76.2(8) . . . . ?
C2 N1 C6 C11 100.9(7) . . . . ?
C2 C3 C4 C5 -35.3(15) . . . . ?
C3 C4 C5 N2 -56.6(12) . . . . ?
C5 N2 C1 S1 148.5(5) . . . . ?
C5 N2 C1 N1 -31.9(8) . . . . ?
C5 N2 C15 C16 -49.6(9) . . . . ?
C5 N2 C15 C20 127.0(8) . . . . ?
C2B N1 C1 S1 -163.7(6) . . . . ?
C2B N1 C1 N2 16.7(9) . . . . ?
C2B N1 C6 C7 -110.2(8) . . . . ?
C2B N1 C6 C11 66.8(9) . . . . ?
C2B C3B C4B C5B 36.4(17) . . . . ?
C3B C4B C5B N2 -67.7(14) . . . . ?
C5B N2 C1 S1 -141.4(8) . . . . ?
C5B N2 C1 N1 38.2(12) . . . . ?
C5B N2 C15 C16 -116.4(7) . . . . ?
C5B N2 C15 C20 60.3(9) . . . . ?
C6 N1 C1 S1 -6.8(7) . . . . ?
C6 N1 C1 N2 173.6(6) . . . . ?
C6 N1 C2 C3 154.3(10) . . . . ?
C6 N1 C2B C3B 112.5(10) . . . . ?
C6 C7 C8 C9 -1.1(8) . . . . ?
C7 C6 C11 C10 -0.4(8) . . . . ?
C7 C6 C11 C14 -179.2(5) . . . . ?
C7 C8 C9 C10 -0.3(8) . . . . ?
C7 C8 C9 C13 176.4(5) . . . . ?
C8 C9 C10 C11 1.4(8) . . . . ?
C9 C10 C11 C6 -1.1(8) . . . . ?
C9 C10 C11 C14 177.8(5) . . . . ?
C11 C6 C7 C8 1.5(8) . . . . ?
C11 C6 C7 C12 179.5(5) . . . . ?
C12 C7 C8 C9 -179.1(5) . . . . ?
C13 C9 C10 C11 -175.3(5) . . . . ?
C15 N2 C1 S1 4.4(10) . . . . ?
C15 N2 C1 N1 -176.0(6) . . . . ?
C15 N2 C5 C4 -115.3(8) . . . . ?
C15 N2 C5B C4B -147.3(9) . . . . ?
C15 C16 C17 C18 0.5(9) . . . . ?
C16 C15 C20 C19 0.0(11) . . . . ?
C16 C15 C20 C23 -177.7(8) . . . . ?
C16 C17 C18 C19 0.3(9) . . . . ?
C16 C17 C18 C22 -178.9(6) . . . . ?
C17 C18 C19 C20 -1.0(11) . . . . ?
C18 C19 C20 C15 0.8(12) . . . . ?
C18 C19 C20 C23 178.6(9) . . . . ?
C20 C15 C16 C17 -0.6(9) . . . . ?
C20 C15 C16 C21 178.2(7) . . . . ?
C21 C16 C17 C18 -178.4(6) . . . . ?
C22 C18 C19 C20 178.3(7) . . . . ?
C24 C25 C26 I2 178.8(4) . . . . ?
C24 C25 C26 C27 -0.8(8) . . . . ?
C25 C24 C29 F4 178.0(5) . . . . ?
C25 C24 C29 C28 -0.6(9) . . . . ?
C25 C26 C27 F2 -179.3(5) . . . . ?
C25 C26 C27 C28 -0.4(9) . . . . ?
C26 C27 C28 F3 -178.4(5) . . . . ?
C26 C27 C28 C29 1.1(9) . . . . ?
C27 C28 C29 F4 -179.2(5) . . . . ?
C27 C28 C29 C24 -0.5(9) . . . . ?
C29 C24 C25 F1 -178.6(5) . . . . ?
C29 C24 C25 C26 1.3(8) . . . . ?

_cod_database_fobs_code 2109057
